data_4504299
loop_
_publ_author_name
'Alam, Md. Akhtarul'
'Koner, Rik Rani'
'Das, Amrita'
'Nethaji, Munirathinum'
'Ray, Manabendra'

_publ_section_title
;
 Rationalizing the Effects of Amino Acid Side Chain, Pyridine, and
 Imidazole on the Assembly and Reversible Disassembly of a Octanuclear
 Cu(II) Complex
;
_journal_issue 9
_journal_name_full 'Crystal Growth &amp; Design'
_journal_page_first 1818
_journal_paper_doi 10.1021/cg070250s
_journal_volume 7
_journal_year 2007
_chemical_compound_source synthesized
_chemical_formula_moiety 'C22 H25 Cu N3 O3 S'
_chemical_formula_sum 'C22 H25 Cu N3 O3 S'
_chemical_formula_weight 475.07
_space_group_IT_number 2
_symmetry_cell_setting triclinic
_symmetry_Int_Tables_number 2
_symmetry_space_group_name_Hall '-P 1'
_symmetry_space_group_name_H-M 'P -1'
_atom_sites_solution_hydrogens geom
_atom_sites_solution_primary direct
_atom_sites_solution_secondary difmap
_audit_creation_method SHELXL-97
_cell_angle_alpha 69.213(4)
_cell_angle_beta 84.875(5)
_cell_angle_gamma 67.454(4)
_cell_formula_units_Z 2
_cell_length_a 8.988(3)
_cell_length_b 10.602(3)
_cell_length_c 13.550(4)
_cell_measurement_temperature 293(2)
_cell_volume 1113.2(6)
_computing_cell_refinement 'Bruker SMART'
_computing_data_collection 'Bruker SMART'
_computing_molecular_graphics 'Bruker SHELXTL'
_computing_publication_material 'Bruker SHELXTL'
_computing_structure_refinement 'SHELXL-97 (Sheldrick, 1997)'
_computing_structure_solution 'SHELXS-97 (Sheldrick, 1990)'
_diffrn_ambient_temperature 293(2)
_diffrn_measured_fraction_theta_full 0.960
_diffrn_measured_fraction_theta_max 0.960
_diffrn_radiation_monochromator graphite
_diffrn_radiation_type MoK\a
_diffrn_radiation_wavelength 0.71073
_diffrn_reflns_av_R_equivalents 0.0355
_diffrn_reflns_av_sigmaI/netI 0.0537
_diffrn_reflns_limit_h_max 11
_diffrn_reflns_limit_h_min -11
_diffrn_reflns_limit_k_max 13
_diffrn_reflns_limit_k_min -13
_diffrn_reflns_limit_l_max 17
_diffrn_reflns_limit_l_min -17
_diffrn_reflns_number 12968
_diffrn_reflns_theta_full 28.05
_diffrn_reflns_theta_max 28.05
_diffrn_reflns_theta_min 1.61
_diffrn_source 'fine-focus sealed tube'
_exptl_absorpt_coefficient_mu 1.103
_exptl_absorpt_correction_type none
_exptl_crystal_colour green
_exptl_crystal_density_diffrn 1.417
_exptl_crystal_density_method 'not measured'
_exptl_crystal_description needle
_exptl_crystal_F_000 494
_exptl_crystal_recrystallization_method Pyridine/Ether
_exptl_crystal_size_max 0.3
_exptl_crystal_size_mid 0.2
_exptl_crystal_size_min 0.2
_refine_diff_density_max 1.084
_refine_diff_density_min -0.819
_refine_diff_density_rms 0.091
_refine_ls_extinction_method none
_refine_ls_goodness_of_fit_ref 1.466
_refine_ls_hydrogen_treatment mixed
_refine_ls_matrix_type full
_refine_ls_number_parameters 276
_refine_ls_number_reflns 5182
_refine_ls_number_restraints 0
_refine_ls_restrained_S_all 1.466
_refine_ls_R_factor_all 0.1137
_refine_ls_R_factor_gt 0.0733
_refine_ls_shift/su_max 0.000
_refine_ls_shift/su_mean 0.000
_refine_ls_structure_factor_coef Fsqd
_refine_ls_weighting_details 'calc w=1/[\s^2^(Fo^2^)+(0.0500P)^2^+0.0800P] where P=(Fo^2^+2Fc^2^)/3'
_refine_ls_weighting_scheme calc
_refine_ls_wR_factor_gt 0.1498
_refine_ls_wR_factor_ref 0.1603
_reflns_number_gt 3410
_reflns_number_total 5182
_reflns_threshold_expression >2sigma(I)
_cod_data_source_file cg070250ssi20070625_105722.cif
_cod_data_source_block mng2_m
_cod_database_code 4504299

loop_
_symmetry_equiv_pos_as_xyz
'x, y, z'
'-x, -y, -z'

loop_
_atom_site_label
_atom_site_type_symbol
_atom_site_fract_x
_atom_site_fract_y
_atom_site_fract_z
_atom_site_U_iso_or_equiv
_atom_site_adp_type
_atom_site_occupancy
_atom_site_symmetry_multiplicity
_atom_site_calc_flag
_atom_site_refinement_flags
Cu1 Cu 0.53963(6) 0.23176(5) 0.35073(4) 0.0492(2) Uani 1 1 d .
S1A S 0.4282(4) -0.0916(2) 0.12919(14) 0.1474(10) Uani 1 1 d .
O2A O 0.6644(4) -0.1966(3) 0.4554(3) 0.0647(8) Uani 1 1 d .
O1A O 0.6561(3) 0.0242(3) 0.4310(2) 0.0475(7) Uani 1 1 d .
O3A O 0.4013(3) 0.4313(3) 0.2870(2) 0.0607(8) Uani 1 1 d .
N2A N 0.6981(4) 0.2875(3) 0.4055(2) 0.0431(7) Uani 1 1 d .
N3A N 0.7023(5) 0.2182(5) 0.1990(3) 0.0672(11) Uani 1 1 d .
C8 C 0.4783(5) 0.0071(4) 0.3216(3) 0.0492(10) Uani 1 1 d .
C9 C 0.6095(5) -0.0648(4) 0.4102(3) 0.0446(9) Uani 1 1 d .
C6 C 0.1828(5) 0.3945(5) 0.2272(3) 0.0572(11) Uani 1 1 d .
C5 C 0.0183(6) 0.4487(6) 0.2018(4) 0.0748(15) Uani 1 1 d .
H7 H -0.0239 0.3945 0.1802 0.090 Uiso 1 1 calc R
C15 C 0.9189(6) 0.3567(5) 0.4830(4) 0.0614(12) Uani 1 1 d .
H9 H 0.9936 0.3802 0.5088 0.074 Uiso 1 1 calc R
C16 C 0.7613(6) 0.4513(5) 0.4603(4) 0.0639(12) Uani 1 1 d .
H11 H 0.7265 0.5396 0.4716 0.077 Uiso 1 1 calc R
N1A N 0.3849(4) 0.1560(4) 0.3183(3) 0.0500(8) Uani 1 1 d .
H13 H 0.3149 0.1516 0.3711 0.060 Uiso 1 1 calc R
C17 C 0.6550(5) 0.4135(4) 0.4206(3) 0.0536(11) Uani 1 1 d .
H16 H 0.5488 0.4791 0.4036 0.064 Uiso 1 1 calc R
C18 C 0.6799(8) 0.3418(7) 0.1212(4) 0.0888(17) Uani 1 1 d .
H19 H 0.5921 0.4247 0.1215 0.107 Uiso 1 1 calc R
C11 C 0.4516(7) -0.1888(5) 0.2670(4) 0.0839(16) Uani 1 1 d .
H20A H 0.3976 -0.2570 0.2845 0.101 Uiso 1 1 calc R
H20B H 0.5653 -0.2439 0.2878 0.101 Uiso 1 1 calc R
C14 C 0.9637(5) 0.2276(5) 0.4671(3) 0.0551(11) Uani 1 1 d .
H21 H 1.0699 0.1614 0.4822 0.066 Uiso 1 1 calc R
C13 C 0.8537(5) 0.1957(4) 0.4292(3) 0.0490(10) Uani 1 1 d .
H22 H 0.8866 0.1068 0.4191 0.059 Uiso 1 1 calc R
C21 C 0.9345(9) 0.1068(11) 0.1163(7) 0.127(3) Uani 1 1 d .
H23 H 1.0221 0.0233 0.1171 0.152 Uiso 1 1 calc R
C2 C 0.1391(6) 0.6097(5) 0.2673(4) 0.0708(13) Uani 1 1 d .
H24 H 0.1786 0.6659 0.2883 0.085 Uiso 1 1 calc R
C3 C -0.0231(6) 0.6604(7) 0.2414(4) 0.0828(16) Uani 1 1 d .
H25 H -0.0923 0.7490 0.2465 0.099 Uiso 1 1 calc R
C22 C 0.8273(8) 0.1031(8) 0.1957(5) 0.0893(17) Uani 1 1 d .
H28 H 0.8442 0.0144 0.2498 0.107 Uiso 1 1 calc R
C7 C 0.2898(6) 0.2545(5) 0.2178(4) 0.0646(13) Uani 1 1 d .
H30A H 0.3622 0.2711 0.1615 0.078 Uiso 1 1 calc R
H30B H 0.2258 0.2092 0.1998 0.078 Uiso 1 1 calc R
C10 C 0.3813(6) -0.0851(5) 0.3260(4) 0.0649(13) Uani 1 1 d .
H31A H 0.3739 -0.1403 0.3994 0.078 Uiso 1 1 calc R
H31B H 0.2726 -0.0207 0.2970 0.078 Uiso 1 1 calc R
C4 C -0.0826(7) 0.5798(8) 0.2079(5) 0.0938(19) Uani 1 1 d .
H32 H -0.1919 0.6148 0.1893 0.113 Uiso 1 1 calc R
C1 C 0.2455(5) 0.4761(5) 0.2626(3) 0.0540(11) Uani 1 1 d .
C12 C 0.4649(11) -0.2246(10) 0.0766(7) 0.163(4) Uani 1 1 d .
H38A H 0.5736 -0.2528 0.0544 0.245 Uiso 1 1 calc R
H38B H 0.3912 -0.1882 0.0168 0.245 Uiso 1 1 calc R
H38C H 0.4506 -0.3076 0.1290 0.245 Uiso 1 1 calc R
C20 C 0.9080(13) 0.2373(15) 0.0362(7) 0.151(5) Uani 1 1 d .
H60 H 0.9769 0.2448 -0.0192 0.181 Uiso 1 1 calc R
C19 C 0.7811(12) 0.3529(11) 0.0400(6) 0.129(3) Uani 1 1 d .
H61 H 0.7609 0.4426 -0.0135 0.154 Uiso 1 1 calc R
H1Z H 0.529(4) 0.030(4) 0.256(3) 0.047(11) Uiso 1 1 d .

loop_
_atom_site_aniso_label
_atom_site_aniso_U_11
_atom_site_aniso_U_22
_atom_site_aniso_U_33
_atom_site_aniso_U_23
_atom_site_aniso_U_13
_atom_site_aniso_U_12
Cu1 0.0433(3) 0.0438(3) 0.0627(4) -0.0145(2) -0.0085(2) -0.0198(2)
S1A 0.283(3) 0.1090(15) 0.0789(12) -0.0411(11) -0.0083(15) -0.0925(18)
O2A 0.072(2) 0.0418(18) 0.082(2) -0.0185(16) -0.0159(17) -0.0210(15)
O1A 0.0445(15) 0.0435(15) 0.0605(18) -0.0175(13) -0.0049(13) -0.0218(13)
O3A 0.0441(17) 0.0467(17) 0.085(2) -0.0136(15) -0.0132(15) -0.0155(14)
N2A 0.0381(18) 0.0369(17) 0.054(2) -0.0140(15) 0.0008(15) -0.0148(15)
N3A 0.071(3) 0.083(3) 0.061(3) -0.028(2) 0.010(2) -0.042(2)
C8 0.061(3) 0.052(3) 0.047(3) -0.017(2) 0.002(2) -0.034(2)
C9 0.044(2) 0.046(2) 0.048(2) -0.018(2) 0.0039(18) -0.0199(19)
C6 0.046(3) 0.070(3) 0.050(3) -0.010(2) -0.003(2) -0.025(2)
C5 0.049(3) 0.098(4) 0.072(3) -0.018(3) -0.012(2) -0.030(3)
C15 0.061(3) 0.060(3) 0.075(3) -0.021(2) -0.006(2) -0.037(2)
C16 0.070(3) 0.046(3) 0.086(3) -0.029(2) -0.004(3) -0.025(2)
N1A 0.049(2) 0.057(2) 0.048(2) -0.0141(17) -0.0034(16) -0.0270(17)
C17 0.047(2) 0.043(2) 0.070(3) -0.018(2) -0.001(2) -0.017(2)
C18 0.104(5) 0.104(5) 0.065(4) -0.009(3) -0.007(3) -0.063(4)
C11 0.118(5) 0.064(3) 0.085(4) -0.021(3) -0.023(3) -0.050(3)
C14 0.039(2) 0.056(3) 0.070(3) -0.015(2) 0.000(2) -0.022(2)
C13 0.041(2) 0.042(2) 0.066(3) -0.021(2) 0.002(2) -0.0158(19)
C21 0.106(5) 0.198(9) 0.132(7) -0.111(7) 0.058(6) -0.077(6)
C2 0.066(3) 0.068(3) 0.068(3) -0.015(3) -0.006(3) -0.019(3)
C3 0.058(3) 0.089(4) 0.080(4) -0.026(3) 0.003(3) -0.009(3)
C22 0.094(4) 0.113(5) 0.089(4) -0.052(4) 0.031(4) -0.058(4)
C7 0.068(3) 0.070(3) 0.059(3) -0.013(2) -0.015(2) -0.035(3)
C10 0.072(3) 0.071(3) 0.064(3) -0.015(3) -0.004(2) -0.047(3)
C4 0.051(3) 0.121(5) 0.089(4) -0.024(4) -0.005(3) -0.021(4)
C1 0.046(2) 0.058(3) 0.048(2) -0.007(2) -0.0045(19) -0.018(2)
C12 0.184(8) 0.208(10) 0.161(8) -0.119(7) 0.000(6) -0.087(8)
C20 0.164(9) 0.293(16) 0.094(6) -0.106(9) 0.071(7) -0.169(11)
C19 0.174(9) 0.196(10) 0.059(4) -0.015(5) 0.005(5) -0.141(8)

loop_
_atom_type_symbol
_atom_type_description
_atom_type_scat_dispersion_real
_atom_type_scat_dispersion_imag
_atom_type_scat_source
C C 0.0033 0.0016 'International Tables Vol C Tables 4.2.6.8 and 6.1.1.4'
Cu Cu 0.3201 1.2651 'International Tables Vol C Tables 4.2.6.8 and 6.1.1.4'
N N 0.0061 0.0033 'International Tables Vol C Tables 4.2.6.8 and 6.1.1.4'
O O 0.0106 0.0060 'International Tables Vol C Tables 4.2.6.8 and 6.1.1.4'
S S 0.1246 0.1234 'International Tables Vol C Tables 4.2.6.8 and 6.1.1.4'
H H 0.0000 0.0000 'International Tables Vol C Tables 4.2.6.8 and 6.1.1.4'

loop_
_geom_angle_atom_site_label_1
_geom_angle_atom_site_label_2
_geom_angle_atom_site_label_3
_geom_angle
O3A Cu1 O1A 171.38(12)
O3A Cu1 N1A 93.97(13)
O1A Cu1 N1A 82.08(12)
O3A Cu1 N2A 91.53(12)
O1A Cu1 N2A 91.59(11)
N1A Cu1 N2A 171.52(13)
O3A Cu1 N3A 95.92(15)
O1A Cu1 N3A 92.18(14)
N1A Cu1 N3A 96.90(13)
N2A Cu1 N3A 88.93(13)
C12 S1A C11 103.1(4)
C9 O1A Cu1 115.6(2)
C1 O3A Cu1 124.1(3)
C17 N2A C13 117.2(3)
C17 N2A Cu1 122.2(3)
C13 N2A Cu1 120.6(2)
C18 N3A C22 117.2(5)
C18 N3A Cu1 116.6(4)
C22 N3A Cu1 125.2(4)
N1A C8 C10 116.0(4)
N1A C8 C9 108.2(3)
C10 C8 C9 113.3(4)
N1A C8 H1Z 98(2)
C10 C8 H1Z 112(2)
C9 C8 H1Z 107(2)
O2A C9 O1A 124.2(4)
O2A C9 C8 121.2(3)
O1A C9 C8 114.6(3)
C5 C6 C1 119.0(5)
C5 C6 C7 120.4(4)
C1 C6 C7 120.6(4)
C4 C5 C6 121.3(5)
C4 C5 H7 119.3
C6 C5 H7 119.3
C14 C15 C16 118.5(4)
C14 C15 H9 120.8
C16 C15 H9 120.8
C15 C16 C17 119.0(4)
C15 C16 H11 120.5
C17 C16 H11 120.5
C8 N1A C7 114.5(3)
C8 N1A Cu1 107.1(2)
C7 N1A Cu1 111.5(3)
C8 N1A H13 107.8
C7 N1A H13 107.8
Cu1 N1A H13 107.8
N2A C17 C16 122.7(4)
N2A C17 H16 118.6
C16 C17 H16 118.6
N3A C18 C19 122.3(7)
N3A C18 H19 118.9
C19 C18 H19 118.9
C10 C11 S1A 110.1(4)
C10 C11 H20A 109.6
S1A C11 H20A 109.6
C10 C11 H20B 109.6
S1A C11 H20B 109.6
H20A C11 H20B 108.2
C13 C14 C15 119.9(4)
C13 C14 H21 120.0
C15 C14 H21 120.0
N2A C13 C14 122.7(4)
N2A C13 H22 118.7
C14 C13 H22 118.7
C20 C21 C22 118.0(8)
C20 C21 H23 121.0
C22 C21 H23 121.0
C3 C2 C1 121.5(5)
C3 C2 H24 119.2
C1 C2 H24 119.2
C4 C3 C2 119.9(5)
C4 C3 H25 120.1
C2 C3 H25 120.1
N3A C22 C21 123.5(7)
N3A C22 H28 118.3
C21 C22 H28 118.3
C6 C7 N1A 110.5(4)
C6 C7 H30A 109.5
N1A C7 H30A 109.5
C6 C7 H30B 109.5
N1A C7 H30B 109.5
H30A C7 H30B 108.1
C11 C10 C8 113.9(4)
C11 C10 H31A 108.8
C8 C10 H31A 108.8
C11 C10 H31B 108.8
C8 C10 H31B 108.8
H31A C10 H31B 107.7
C5 C4 C3 120.2(5)
C5 C4 H32 119.9
C3 C4 H32 119.9
O3A C1 C2 119.9(4)
O3A C1 C6 122.0(4)
C2 C1 C6 118.0(4)
S1A C12 H38A 109.5
S1A C12 H38B 109.5
H38A C12 H38B 109.5
S1A C12 H38C 109.5
H38A C12 H38C 109.5
H38B C12 H38C 109.5
C19 C20 C21 118.0(8)
C19 C20 H60 121.0
C21 C20 H60 121.0
C20 C19 C18 121.0(9)
C20 C19 H61 119.5
C18 C19 H61 119.5

loop_
_geom_bond_atom_site_label_1
_geom_bond_atom_site_label_2
_geom_bond_distance
Cu1 O3A 1.910(3)
Cu1 O1A 1.965(3)
Cu1 N1A 1.997(3)
Cu1 N2A 2.018(3)
Cu1 N3A 2.429(4)
S1A C12 1.709(7)
S1A C11 1.769(5)
O2A C9 1.220(5)
O1A C9 1.289(4)
O3A C1 1.325(5)
N2A C17 1.327(5)
N2A C13 1.350(5)
N3A C18 1.313(6)
N3A C22 1.316(7)
C8 N1A 1.463(5)
C8 C10 1.523(5)
C8 C9 1.526(6)
C8 H1Z 0.96(4)
C6 C5 1.391(6)
C6 C1 1.418(6)
C6 C7 1.471(6)
C5 C4 1.365(7)
C5 H7 0.9300
C15 C14 1.362(6)
C15 C16 1.370(6)
C15 H9 0.9300
C16 C17 1.379(6)
C16 H11 0.9300
N1A C7 1.480(5)
N1A H13 0.9100
C17 H16 0.9300
C18 C19 1.365(10)
C18 H19 0.9300
C11 C10 1.500(7)
C11 H20A 0.9700
C11 H20B 0.9700
C14 C13 1.351(5)
C14 H21 0.9300
C13 H22 0.9300
C21 C20 1.370(12)
C21 C22 1.379(9)
C21 H23 0.9300
C2 C3 1.377(7)
C2 C1 1.392(6)
C2 H24 0.9300
C3 C4 1.375(8)
C3 H25 0.9300
C22 H28 0.9300
C7 H30A 0.9700
C7 H30B 0.9700
C10 H31A 0.9700
C10 H31B 0.9700
C4 H32 0.9300
C12 H38A 0.9600
C12 H38B 0.9600
C12 H38C 0.9600
C20 C19 1.330(12)
C20 H60 0.9300
C19 H61 0.9300
